data_4070638
loop_
_publ_author_name
'Kajiwara, Takashi'
'Takeda, Nobuhiro'
'Sasamori, Takahiro'
'Tokitoh, Norihiro'

_publ_section_title
;
 Synthesis of Alkali Metal Salts of Borylsilyl Anions Utilizing Highly
 Crowded Silylboranes and Their Properties#
;
_journal_issue 5
_journal_name_full Organometallics
_journal_page_first 880
_journal_paper_doi 10.1021/om7008974
_journal_volume 27
_journal_year 2008
_chemical_formula_moiety 'C37 H74 Si7'
_chemical_formula_sum 'C37 H74 Si7'
_chemical_formula_weight 715.59
_chemical_name_common SiHMe
_chemical_name_systematic
; 
 ? 
;
_space_group_IT_number 2
_symmetry_cell_setting triclinic
_symmetry_space_group_name_Hall '-P 1'
_symmetry_space_group_name_H-M 'P -1'
_atom_sites_solution_hydrogens geom
_atom_sites_solution_primary direct
_atom_sites_solution_secondary difmap
_audit_creation_method SHELXL-97
_cell_angle_alpha 79.505(9)
_cell_angle_beta 80.473(9)
_cell_angle_gamma 87.062(9)
_cell_formula_units_Z 2
_cell_length_a 11.384(4)
_cell_length_b 13.277(5)
_cell_length_c 15.422(5)
_cell_measurement_temperature 103(2)
_cell_volume 2259.8(14)
_computing_cell_refinement CrystalClear
_computing_data_collection CrystalClear
_computing_data_reduction CrystalClear
_computing_structure_refinement 'SHELXL-97 (Sheldrick, 1997)'
_computing_structure_solution SIR97
_diffrn_ambient_temperature 103(2)
_diffrn_measured_fraction_theta_full 0.980
_diffrn_measured_fraction_theta_max 0.980
_diffrn_radiation_monochromator graphite
_diffrn_radiation_source 'fine-focus sealed tube'
_diffrn_radiation_type MoK\a
_diffrn_radiation_wavelength 0.71070
_diffrn_reflns_av_R_equivalents 0.0415
_diffrn_reflns_av_sigmaI/netI 0.0649
_diffrn_reflns_limit_h_max 12
_diffrn_reflns_limit_h_min -13
_diffrn_reflns_limit_k_max 15
_diffrn_reflns_limit_k_min -15
_diffrn_reflns_limit_l_max 15
_diffrn_reflns_limit_l_min -18
_diffrn_reflns_number 14864
_diffrn_reflns_theta_full 25.00
_diffrn_reflns_theta_max 25.00
_diffrn_reflns_theta_min 2.43
_exptl_absorpt_coefficient_mu 0.234
_exptl_absorpt_correction_T_max 0.9547
_exptl_absorpt_correction_T_min 0.9123
_exptl_absorpt_correction_type multi-scan
_exptl_crystal_colour colorless
_exptl_crystal_density_diffrn 1.052
_exptl_crystal_density_method 'not measured'
_exptl_crystal_description prism
_exptl_crystal_F_000 788
_exptl_crystal_size_max 0.40
_exptl_crystal_size_mid 0.25
_exptl_crystal_size_min 0.20
_refine_diff_density_max 3.997
_refine_diff_density_min -1.067
_refine_diff_density_rms 0.091
_refine_ls_extinction_method none
_refine_ls_goodness_of_fit_ref 1.065
_refine_ls_hydrogen_treatment mixed
_refine_ls_matrix_type full
_refine_ls_number_parameters 420
_refine_ls_number_reflns 7801
_refine_ls_number_restraints 0
_refine_ls_restrained_S_all 1.065
_refine_ls_R_factor_all 0.1032
_refine_ls_R_factor_gt 0.0854
_refine_ls_shift/su_max 0.000
_refine_ls_shift/su_mean 0.000
_refine_ls_structure_factor_coef Fsqd
_refine_ls_weighting_details 'calc w=1/[\s^2^(Fo^2^)+(0.0950P)^2^+6.1803P] where P=(Fo^2^+2Fc^2^)/3'
_refine_ls_weighting_scheme calc
_refine_ls_wR_factor_gt 0.2045
_refine_ls_wR_factor_ref 0.2193
_reflns_number_gt 6321
_reflns_number_total 7801
_reflns_threshold_expression >2sigma(I)
_cod_data_source_file om7008974-file001.cif
_cod_data_source_block sihme
_cod_depositor_comments
;
The following automatic conversions were performed:

'_exptl_absorpt_correction_type' value 'multi scan' changed to
'multi-scan' according to
/home/saulius/struct/CIF-dictionaries/cif_core.dic dictionary named
'cif_core.dic' version 2.4.1 from 2010-06-29.

Automatic conversion script
Id: cif_fix_values 1715 2011-07-08 13:25:40Z adriana 
;
_cod_original_cell_volume 2259.9(14)
_cod_database_code 4070638

loop_
_symmetry_equiv_pos_as_xyz
'x, y, z'
'-x, -y, -z'

loop_
_atom_site_label
_atom_site_type_symbol
_atom_site_fract_x
_atom_site_fract_y
_atom_site_fract_z
_atom_site_U_iso_or_equiv
_atom_site_adp_type
_atom_site_occupancy
_atom_site_symmetry_multiplicity
_atom_site_calc_flag
_atom_site_refinement_flags
Si1 Si 0.77786(13) 0.04440(10) 0.37917(9) 0.0360(3) Uani 1 1 d .
H1 H 0.6609 -0.0056 0.4047 0.043 Uiso 1 1 calc R
C1 C 0.8391(5) 0.0371(4) 0.4848(3) 0.0470(14) Uani 1 1 d .
H1 H 0.9219 0.0594 0.4710 0.070 Uiso 1 1 calc R
H2 H 0.8360 -0.0337 0.5172 0.070 Uiso 1 1 calc R
H3 H 0.7915 0.0818 0.5219 0.070 Uiso 1 1 calc R
C2 C 0.8814(4) -0.0469(3) 0.3150(3) 0.0293(10) Uani 1 1 d .
C3 C 0.8473(4) -0.1488(3) 0.3217(3) 0.0293(10) Uani 1 1 d .
C4 C 0.9230(4) -0.2162(3) 0.2793(3) 0.0295(10) Uani 1 1 d .
H4 H 0.8990 -0.2848 0.2848 0.035 Uiso 1 1 calc R
C5 C 1.0321(4) -0.1873(4) 0.2293(3) 0.0330(11) Uani 1 1 d .
C6 C 1.0663(4) -0.0864(4) 0.2253(4) 0.0407(12) Uani 1 1 d .
H5 H 1.1416 -0.0643 0.1927 0.049 Uiso 1 1 calc R
C7 C 0.9918(4) -0.0181(3) 0.2682(3) 0.0368(12) Uani 1 1 d .
C8 C 0.7305(4) -0.1897(4) 0.3749(4) 0.0417(12) Uani 1 1 d .
H6 H 0.7263 -0.2628 0.3731 0.063 Uiso 1 1 calc R
H7 H 0.6643 -0.1526 0.3490 0.063 Uiso 1 1 calc R
H8 H 0.7253 -0.1802 0.4369 0.063 Uiso 1 1 calc R
C9 C 1.1125(5) -0.2612(4) 0.1821(4) 0.0496(14) Uani 1 1 d .
H9 H 1.1022 -0.3306 0.2167 0.074 Uiso 1 1 calc R
H10 H 1.1956 -0.2414 0.1762 0.074 Uiso 1 1 calc R
H11 H 1.0918 -0.2594 0.1226 0.074 Uiso 1 1 calc R
C10 C 1.0355(5) 0.0886(4) 0.2649(4) 0.0514(15) Uani 1 1 d .
H12 H 1.0677 0.0910 0.3196 0.077 Uiso 1 1 calc R
H13 H 0.9691 0.1381 0.2599 0.077 Uiso 1 1 calc R
H14 H 1.0980 0.1057 0.2130 0.077 Uiso 1 1 calc R
C11 C 0.7502(4) 0.1730(3) 0.3056(3) 0.0222(9) Uani 1 1 d .
C12 C 0.6878(4) 0.1703(3) 0.2332(3) 0.0216(9) Uani 1 1 d .
C13 C 0.6540(4) 0.2613(3) 0.1819(3) 0.0204(8) Uani 1 1 d .
H15 H 0.6149 0.2574 0.1327 0.025 Uiso 1 1 calc R
C14 C 0.6746(3) 0.3578(3) 0.1990(3) 0.0190(8) Uani 1 1 d .
C15 C 0.7360(3) 0.3601(3) 0.2696(3) 0.0200(8) Uani 1 1 d .
H16 H 0.7526 0.4247 0.2825 0.024 Uiso 1 1 calc R
C16 C 0.7741(3) 0.2713(3) 0.3222(3) 0.0176(8) Uani 1 1 d .
C17 C 0.6508(4) 0.0708(3) 0.2099(3) 0.0256(9) Uani 1 1 d .
H17 H 0.6844 0.0152 0.2524 0.031 Uiso 1 1 calc R
Si2 Si 0.72348(12) 0.04840(9) 0.09443(8) 0.0296(3) Uani 1 1 d .
Si3 Si 0.48237(13) 0.05766(10) 0.24058(10) 0.0393(4) Uani 1 1 d .
C18 C 0.7355(6) -0.0933(4) 0.0961(4) 0.0550(16) Uani 1 1 d .
H18 H 0.7757 -0.1065 0.0379 0.082 Uiso 1 1 calc R
H19 H 0.6556 -0.1220 0.1088 0.082 Uiso 1 1 calc R
H20 H 0.7815 -0.1255 0.1426 0.082 Uiso 1 1 calc R
C19 C 0.8750(5) 0.1030(4) 0.0656(4) 0.0438(13) Uani 1 1 d .
H21 H 0.9103 0.0929 0.0053 0.066 Uiso 1 1 calc R
H22 H 0.9250 0.0684 0.1085 0.066 Uiso 1 1 calc R
H23 H 0.8695 0.1764 0.0677 0.066 Uiso 1 1 calc R
C20 C 0.6373(5) 0.1053(4) 0.0031(3) 0.0448(13) Uani 1 1 d .
H24 H 0.6258 0.1792 0.0022 0.067 Uiso 1 1 calc R
H25 H 0.5595 0.0730 0.0138 0.067 Uiso 1 1 calc R
H26 H 0.6814 0.0936 -0.0545 0.067 Uiso 1 1 calc R
C21 C 0.4411(5) -0.0766(4) 0.2397(4) 0.0507(15) Uani 1 1 d .
H27 H 0.3564 -0.0859 0.2639 0.076 Uiso 1 1 calc R
H28 H 0.4890 -0.1246 0.2765 0.076 Uiso 1 1 calc R
H29 H 0.4563 -0.0897 0.1783 0.076 Uiso 1 1 calc R
C22 C 0.4326(6) 0.0874(6) 0.3552(5) 0.082(2) Uani 1 1 d .
H30 H 0.4534 0.1578 0.3563 0.122 Uiso 1 1 calc R
H31 H 0.4722 0.0399 0.3983 0.122 Uiso 1 1 calc R
H32 H 0.3461 0.0800 0.3711 0.122 Uiso 1 1 calc R
C23 C 0.3952(5) 0.1457(5) 0.1666(6) 0.079(2) Uani 1 1 d .
H33 H 0.3100 0.1383 0.1899 0.118 Uiso 1 1 calc R
H34 H 0.4116 0.1291 0.1063 0.118 Uiso 1 1 calc R
H35 H 0.4178 0.2165 0.1644 0.118 Uiso 1 1 calc R
C24 C 0.6296(4) 0.4531(3) 0.1438(3) 0.0225(9) Uani 1 1 d .
H36 H 0.5888 0.4259 0.1005 0.027 Uiso 1 1 calc R
Si4 Si 0.50627(11) 0.52465(9) 0.20725(8) 0.0272(3) Uani 1 1 d .
Si5 Si 0.75532(11) 0.53013(9) 0.06963(8) 0.0251(3) Uani 1 1 d .
C25 C 0.4149(4) 0.4307(4) 0.2929(4) 0.0429(13) Uani 1 1 d .
H37 H 0.3497 0.4670 0.3253 0.064 Uiso 1 1 calc R
H38 H 0.4650 0.3941 0.3350 0.064 Uiso 1 1 calc R
H39 H 0.3819 0.3816 0.2636 0.064 Uiso 1 1 calc R
C26 C 0.5606(5) 0.6229(4) 0.2622(3) 0.0365(11) Uani 1 1 d .
H40 H 0.5970 0.6786 0.2165 0.055 Uiso 1 1 calc R
H41 H 0.6198 0.5915 0.2989 0.055 Uiso 1 1 calc R
H42 H 0.4934 0.6504 0.3002 0.055 Uiso 1 1 calc R
C27 C 0.4102(5) 0.5927(5) 0.1272(4) 0.0525(15) Uani 1 1 d .
H43 H 0.3355 0.6151 0.1605 0.079 Uiso 1 1 calc R
H44 H 0.3929 0.5463 0.0885 0.079 Uiso 1 1 calc R
H45 H 0.4518 0.6526 0.0907 0.079 Uiso 1 1 calc R
C28 C 0.8501(4) 0.4397(4) 0.0069(3) 0.0321(10) Uani 1 1 d .
H46 H 0.7995 0.4004 -0.0198 0.048 Uiso 1 1 calc R
H47 H 0.8933 0.3926 0.0479 0.048 Uiso 1 1 calc R
H48 H 0.9072 0.4785 -0.0404 0.048 Uiso 1 1 calc R
C29 C 0.8485(4) 0.5926(4) 0.1327(3) 0.0337(11) Uani 1 1 d .
H49 H 0.9099 0.6330 0.0906 0.051 Uiso 1 1 calc R
H50 H 0.8865 0.5399 0.1729 0.051 Uiso 1 1 calc R
H51 H 0.7980 0.6376 0.1677 0.051 Uiso 1 1 calc R
C30 C 0.6950(5) 0.6342(4) -0.0107(3) 0.0427(13) Uani 1 1 d .
H52 H 0.7605 0.6647 -0.0559 0.064 Uiso 1 1 calc R
H53 H 0.6554 0.6870 0.0215 0.064 Uiso 1 1 calc R
H54 H 0.6375 0.6057 -0.0399 0.064 Uiso 1 1 calc R
C31 C 0.8369(4) 0.2855(3) 0.3988(3) 0.0204(8) Uani 1 1 d .
H55 H 0.8641 0.2145 0.4226 0.025 Uiso 1 1 calc R
Si6 Si 0.72433(11) 0.32011(9) 0.49431(8) 0.0262(3) Uani 1 1 d .
Si7 Si 0.98053(10) 0.35971(8) 0.36596(8) 0.0230(3) Uani 1 1 d .
C32 C 0.5907(4) 0.2380(4) 0.5120(3) 0.0384(12) Uani 1 1 d .
H56 H 0.5317 0.2573 0.5604 0.058 Uiso 1 1 calc R
H57 H 0.6145 0.1659 0.5279 0.058 Uiso 1 1 calc R
H58 H 0.5559 0.2479 0.4569 0.058 Uiso 1 1 calc R
C33 C 0.6655(5) 0.4549(4) 0.4762(3) 0.0430(13) Uani 1 1 d .
H59 H 0.6297 0.4683 0.4216 0.065 Uiso 1 1 calc R
H60 H 0.7309 0.5021 0.4704 0.065 Uiso 1 1 calc R
H61 H 0.6051 0.4651 0.5273 0.065 Uiso 1 1 calc R
C34 C 0.7929(4) 0.2975(4) 0.5981(3) 0.0364(11) Uani 1 1 d .
H62 H 0.8556 0.3472 0.5924 0.055 Uiso 1 1 calc R
H63 H 0.8274 0.2279 0.6071 0.055 Uiso 1 1 calc R
H64 H 0.7317 0.3054 0.6493 0.055 Uiso 1 1 calc R
C35 C 1.0502(4) 0.3564(3) 0.2480(3) 0.0310(10) Uani 1 1 d .
H65 H 0.9890 0.3698 0.2093 0.046 Uiso 1 1 calc R
H66 H 1.0872 0.2887 0.2440 0.046 Uiso 1 1 calc R
H67 H 1.1111 0.4088 0.2287 0.046 Uiso 1 1 calc R
C36 C 0.9603(5) 0.4975(3) 0.3768(3) 0.0362(11) Uani 1 1 d .
H68 H 0.9352 0.5028 0.4398 0.054 Uiso 1 1 calc R
H69 H 0.8993 0.5294 0.3420 0.054 Uiso 1 1 calc R
H70 H 1.0358 0.5327 0.3543 0.054 Uiso 1 1 calc R
C37 C 1.0872(4) 0.2985(4) 0.4411(3) 0.0372(11) Uani 1 1 d .
H71 H 1.1625 0.3350 0.4251 0.056 Uiso 1 1 calc R
H72 H 1.1017 0.2268 0.4342 0.056 Uiso 1 1 calc R
H73 H 1.0532 0.3017 0.5032 0.056 Uiso 1 1 calc R

loop_
_atom_site_aniso_label
_atom_site_aniso_U_11
_atom_site_aniso_U_22
_atom_site_aniso_U_33
_atom_site_aniso_U_23
_atom_site_aniso_U_13
_atom_site_aniso_U_12
Si1 0.0512(9) 0.0260(7) 0.0326(7) -0.0060(5) -0.0131(6) 0.0061(6)
C1 0.075(4) 0.029(3) 0.032(3) 0.002(2) -0.007(3) 0.008(3)
C2 0.036(3) 0.022(2) 0.036(3) -0.0071(18) -0.022(2) 0.0053(18)
C3 0.036(3) 0.021(2) 0.034(2) -0.0053(18) -0.018(2) 0.0044(18)
C4 0.040(3) 0.017(2) 0.036(3) -0.0052(18) -0.020(2) 0.0020(18)
C5 0.040(3) 0.031(2) 0.029(2) -0.0042(19) -0.013(2) 0.013(2)
C6 0.029(3) 0.044(3) 0.046(3) 0.007(2) -0.013(2) -0.002(2)
C7 0.039(3) 0.025(2) 0.051(3) -0.004(2) -0.025(2) 0.003(2)
C8 0.040(3) 0.039(3) 0.046(3) -0.004(2) -0.013(2) 0.004(2)
C9 0.060(4) 0.050(3) 0.039(3) -0.009(2) -0.012(3) 0.025(3)
C10 0.045(3) 0.032(3) 0.081(4) -0.009(3) -0.020(3) -0.006(2)
C11 0.032(2) 0.018(2) 0.017(2) -0.0034(16) -0.0074(17) 0.0058(17)
C12 0.025(2) 0.0169(19) 0.024(2) -0.0060(16) -0.0075(17) 0.0000(16)
C13 0.025(2) 0.019(2) 0.019(2) -0.0083(16) -0.0059(17) -0.0010(16)
C14 0.0143(19) 0.024(2) 0.018(2) -0.0050(16) 0.0000(16) 0.0004(15)
C15 0.023(2) 0.0188(19) 0.019(2) -0.0079(16) -0.0027(17) -0.0006(16)
C16 0.0145(19) 0.021(2) 0.0172(19) -0.0051(16) -0.0010(16) 0.0005(15)
C17 0.036(2) 0.016(2) 0.028(2) -0.0049(17) -0.0131(19) -0.0015(17)
Si2 0.0455(8) 0.0204(6) 0.0280(7) -0.0090(5) -0.0164(6) 0.0012(5)
Si3 0.0439(8) 0.0248(7) 0.0479(8) 0.0000(6) -0.0077(7) -0.0103(6)
C18 0.098(5) 0.027(3) 0.045(3) -0.018(2) -0.016(3) 0.008(3)
C19 0.044(3) 0.048(3) 0.044(3) -0.018(2) -0.013(2) 0.004(2)
C20 0.063(4) 0.042(3) 0.035(3) -0.007(2) -0.025(3) -0.002(3)
C21 0.065(4) 0.034(3) 0.059(4) 0.001(2) -0.031(3) -0.019(3)
C22 0.066(5) 0.095(6) 0.088(5) -0.049(5) 0.021(4) -0.036(4)
C23 0.037(3) 0.057(4) 0.123(6) 0.038(4) -0.018(4) -0.002(3)
C24 0.029(2) 0.018(2) 0.023(2) -0.0061(16) -0.0098(18) 0.0020(16)
Si4 0.0274(6) 0.0244(6) 0.0328(7) -0.0118(5) -0.0086(5) 0.0083(5)
Si5 0.0332(7) 0.0194(6) 0.0221(6) -0.0020(5) -0.0053(5) 0.0004(5)
C25 0.034(3) 0.040(3) 0.054(3) -0.019(2) 0.007(2) -0.001(2)
C26 0.047(3) 0.028(2) 0.036(3) -0.015(2) -0.004(2) 0.004(2)
C27 0.049(3) 0.056(4) 0.059(4) -0.021(3) -0.026(3) 0.031(3)
C28 0.033(3) 0.037(3) 0.026(2) -0.009(2) -0.001(2) -0.001(2)
C29 0.037(3) 0.029(2) 0.034(3) -0.007(2) -0.002(2) -0.007(2)
C30 0.063(4) 0.031(3) 0.033(3) 0.004(2) -0.014(2) 0.005(2)
C31 0.025(2) 0.0185(19) 0.019(2) -0.0030(16) -0.0070(17) -0.0007(16)
Si6 0.0292(7) 0.0321(7) 0.0191(6) -0.0090(5) -0.0042(5) -0.0008(5)
Si7 0.0266(6) 0.0192(6) 0.0246(6) -0.0029(5) -0.0079(5) -0.0031(4)
C32 0.033(3) 0.057(3) 0.028(2) -0.017(2) 0.000(2) -0.007(2)
C33 0.050(3) 0.042(3) 0.036(3) -0.013(2) -0.002(2) 0.015(2)
C34 0.040(3) 0.049(3) 0.022(2) -0.011(2) -0.006(2) -0.003(2)
C35 0.034(3) 0.025(2) 0.033(3) -0.0054(19) 0.000(2) -0.0086(19)
C36 0.053(3) 0.023(2) 0.037(3) -0.0076(19) -0.014(2) -0.007(2)
C37 0.032(3) 0.038(3) 0.043(3) -0.001(2) -0.016(2) -0.003(2)

loop_
_atom_type_symbol
_atom_type_description
_atom_type_scat_dispersion_real
_atom_type_scat_dispersion_imag
_atom_type_scat_source
C C 0.0033 0.0016 'International Tables Vol C Tables 4.2.6.8 and 6.1.1.4'
H H 0.0000 0.0000 'International Tables Vol C Tables 4.2.6.8 and 6.1.1.4'
Si Si 0.0817 0.0704 'International Tables Vol C Tables 4.2.6.8 and 6.1.1.4'

loop_
_geom_angle_atom_site_label_1
_geom_angle_atom_site_label_2
_geom_angle_atom_site_label_3
_geom_angle
C1 Si1 C11 121.5(2)
C1 Si1 C2 103.8(2)
C11 Si1 C2 112.60(19)
C7 C2 C3 118.3(4)
C7 C2 Si1 122.3(3)
C3 C2 Si1 119.2(4)
C4 C3 C2 119.8(4)
C4 C3 C8 117.5(4)
C2 C3 C8 122.7(4)
C5 C4 C3 122.5(4)
C4 C5 C6 117.1(4)
C4 C5 C9 121.8(5)
C6 C5 C9 121.1(5)
C7 C6 C5 121.0(5)
C2 C7 C6 121.2(4)
C2 C7 C10 120.0(5)
C6 C7 C10 118.8(5)
C16 C11 C12 117.1(3)
C16 C11 Si1 126.0(3)
C12 C11 Si1 116.6(3)
C13 C12 C11 120.0(4)
C13 C12 C17 116.9(3)
C11 C12 C17 123.1(4)
C12 C13 C14 123.2(4)
C15 C14 C13 116.5(4)
C15 C14 C24 123.1(4)
C13 C14 C24 120.4(4)
C14 C15 C16 122.7(4)
C15 C16 C11 120.5(3)
C15 C16 C31 116.9(3)
C11 C16 C31 122.6(3)
C12 C17 Si2 113.5(3)
C12 C17 Si3 109.7(3)
Si2 C17 Si3 117.8(2)
C19 Si2 C20 107.8(3)
C19 Si2 C18 109.2(3)
C20 Si2 C18 107.3(3)
C19 Si2 C17 110.3(2)
C20 Si2 C17 113.9(2)
C18 Si2 C17 108.2(2)
C23 Si3 C21 108.2(3)
C23 Si3 C22 105.7(4)
C21 Si3 C22 108.8(3)
C23 Si3 C17 114.7(2)
C21 Si3 C17 109.7(2)
C22 Si3 C17 109.5(3)
C14 C24 Si4 114.1(3)
C14 C24 Si5 112.1(3)
Si4 C24 Si5 118.0(2)
C25 Si4 C26 109.4(2)
C25 Si4 C27 109.0(3)
C26 Si4 C27 107.1(2)
C25 Si4 C24 108.9(2)
C26 Si4 C24 113.8(2)
C27 Si4 C24 108.6(2)
C30 Si5 C29 106.9(2)
C30 Si5 C28 109.6(2)
C29 Si5 C28 109.6(2)
C30 Si5 C24 110.4(2)
C29 Si5 C24 113.5(2)
C28 Si5 C24 106.9(2)
C16 C31 Si6 110.0(3)
C16 C31 Si7 115.9(3)
Si6 C31 Si7 118.0(2)
C34 Si6 C33 108.4(2)
C34 Si6 C32 109.2(2)
C33 Si6 C32 105.4(3)
C34 Si6 C31 109.2(2)
C33 Si6 C31 114.9(2)
C32 Si6 C31 109.6(2)
C36 Si7 C35 106.8(2)
C36 Si7 C37 108.3(2)
C35 Si7 C37 108.3(2)
C36 Si7 C31 113.4(2)
C35 Si7 C31 112.01(19)
C37 Si7 C31 107.8(2)

loop_
_geom_bond_atom_site_label_1
_geom_bond_atom_site_label_2
_geom_bond_distance
Si1 C1 1.860(5)
Si1 C11 1.914(4)
Si1 C2 1.934(5)
C2 C7 1.377(7)
C2 C3 1.408(6)
C3 C4 1.385(6)
C3 C8 1.512(7)
C4 C5 1.381(7)
C5 C6 1.403(7)
C5 C9 1.509(7)
C6 C7 1.390(7)
C7 C10 1.515(7)
C11 C16 1.422(5)
C11 C12 1.426(5)
C12 C13 1.392(6)
C12 C17 1.527(5)
C13 C14 1.395(5)
C14 C15 1.392(5)
C14 C24 1.509(5)
C15 C16 1.398(5)
C16 C31 1.523(5)
C17 Si2 1.904(4)
C17 Si3 1.906(5)
Si2 C19 1.858(5)
Si2 C20 1.875(5)
Si2 C18 1.875(5)
Si3 C23 1.850(6)
Si3 C21 1.870(5)
Si3 C22 1.871(7)
C24 Si4 1.891(4)
C24 Si5 1.893(4)
Si4 C25 1.860(5)
Si4 C26 1.861(5)
Si4 C27 1.864(5)
Si5 C30 1.865(5)
Si5 C29 1.866(5)
Si5 C28 1.868(5)
C31 Si6 1.893(4)
C31 Si7 1.900(4)
Si6 C34 1.864(5)
Si6 C33 1.867(5)
Si6 C32 1.871(5)
Si7 C36 1.866(5)
Si7 C35 1.868(5)
Si7 C37 1.870(5)

loop_
_geom_torsion_atom_site_label_1
_geom_torsion_atom_site_label_2
_geom_torsion_atom_site_label_3
_geom_torsion_atom_site_label_4
_geom_torsion
C1 Si1 C2 C7 -79.6(4)
C11 Si1 C2 C7 53.7(4)
C1 Si1 C2 C3 95.4(4)
C11 Si1 C2 C3 -131.3(3)
C7 C2 C3 C4 -1.9(6)
Si1 C2 C3 C4 -177.2(3)
C7 C2 C3 C8 177.2(4)
Si1 C2 C3 C8 2.0(6)
C2 C3 C4 C5 -0.5(7)
C8 C3 C4 C5 -179.7(4)
C3 C4 C5 C6 2.2(7)
C3 C4 C5 C9 -178.8(4)
C4 C5 C6 C7 -1.5(7)
C9 C5 C6 C7 179.5(4)
C3 C2 C7 C6 2.6(7)
Si1 C2 C7 C6 177.7(4)
C3 C2 C7 C10 -175.7(4)
Si1 C2 C7 C10 -0.6(6)
C5 C6 C7 C2 -0.9(7)
C5 C6 C7 C10 177.4(5)
C1 Si1 C11 C16 1.1(5)
C2 Si1 C11 C16 -122.9(4)
C1 Si1 C11 C12 -171.4(3)
C2 Si1 C11 C12 64.6(4)
C16 C11 C12 C13 0.6(6)
Si1 C11 C12 C13 173.8(3)
C16 C11 C12 C17 -177.1(4)
Si1 C11 C12 C17 -3.9(5)
C11 C12 C13 C14 -2.2(6)
C17 C12 C13 C14 175.7(4)
C12 C13 C14 C15 2.3(6)
C12 C13 C14 C24 -176.6(4)
C13 C14 C15 C16 -1.0(6)
C24 C14 C15 C16 177.9(4)
C14 C15 C16 C11 -0.5(6)
C14 C15 C16 C31 -178.2(3)
C12 C11 C16 C15 0.7(6)
Si1 C11 C16 C15 -171.8(3)
C12 C11 C16 C31 178.3(4)
Si1 C11 C16 C31 5.8(6)
C13 C12 C17 Si2 64.9(4)
C11 C12 C17 Si2 -117.4(4)
C13 C12 C17 Si3 -69.2(4)
C11 C12 C17 Si3 108.6(4)
C12 C17 Si2 C19 32.5(4)
Si3 C17 Si2 C19 162.6(2)
C12 C17 Si2 C20 -88.9(3)
Si3 C17 Si2 C20 41.2(3)
C12 C17 Si2 C18 151.9(3)
Si3 C17 Si2 C18 -78.0(3)
C12 C17 Si3 C23 72.2(4)
Si2 C17 Si3 C23 -59.6(4)
C12 C17 Si3 C21 -165.8(3)
Si2 C17 Si3 C21 62.4(3)
C12 C17 Si3 C22 -46.4(4)
Si2 C17 Si3 C22 -178.2(3)
C15 C14 C24 Si4 -67.0(5)
C13 C14 C24 Si4 111.9(4)
C15 C14 C24 Si5 70.3(4)
C13 C14 C24 Si5 -110.8(4)
C14 C24 Si4 C25 -32.5(4)
Si5 C24 Si4 C25 -167.2(2)
C14 C24 Si4 C26 89.7(3)
Si5 C24 Si4 C26 -45.0(3)
C14 C24 Si4 C27 -151.1(3)
Si5 C24 Si4 C27 74.2(3)
C14 C24 Si5 C30 170.4(3)
Si4 C24 Si5 C30 -54.0(3)
C14 C24 Si5 C29 -69.6(3)
Si4 C24 Si5 C29 66.0(3)
C14 C24 Si5 C28 51.3(3)
Si4 C24 Si5 C28 -173.1(2)
C15 C16 C31 Si6 75.9(4)
C11 C16 C31 Si6 -101.8(4)
C15 C16 C31 Si7 -61.2(4)
C11 C16 C31 Si7 121.2(4)
C16 C31 Si6 C34 162.5(3)
Si7 C31 Si6 C34 -61.5(3)
C16 C31 Si6 C33 -75.4(3)
Si7 C31 Si6 C33 60.6(3)
C16 C31 Si6 C32 43.0(3)
Si7 C31 Si6 C32 179.0(2)
C16 C31 Si7 C36 97.9(3)
Si6 C31 Si7 C36 -35.6(3)
C16 C31 Si7 C35 -23.1(4)
Si6 C31 Si7 C35 -156.6(2)
C16 C31 Si7 C37 -142.1(3)
Si6 C31 Si7 C37 84.3(3)
